data_1521837
loop_
_publ_author_name
'Riabov, A.B.'
'Sorby, M.H.'
'Yartys', V.A.'
'Fjellvag, H.'
'Hauback, B.C.'

_publ_section_title
;
 Neutron diffraction studies of Zr-containing intermetallic hydrides with
 ordered hydrogen sublattice. V. Orthorhombic Zr3 Co D6.9 with filled (Re3
 B)-type structure
;
_journal_name_full 'Journal of Alloys Compd.'
_journal_page_first 312
_journal_page_last 316
_journal_volume 296
_journal_year 2000
_chemical_formula_sum 'D2 Zr'
_chemical_name_systematic 'Zr D2'
_space_group_IT_number 139
_symmetry_space_group_name_Hall '-I 4 2'
_symmetry_space_group_name_H-M 'I 4/m m m'
_cell_angle_alpha 90
_cell_angle_beta 90
_cell_angle_gamma 90
_cell_formula_units_Z 2
_cell_length_a 3.506
_cell_length_b 3.506
_cell_length_c 4.455
_cell_volume 54.761
_citation_journal_id_ASTM JALCEU
_cod_data_source_file Riabov_JALCEU_2000_1183.cif
_cod_data_source_block D2Zr1
_cod_original_cell_volume 54.76102
_cod_original_formula_sum 'D2 Zr1'
_cod_database_code 1521837

loop_
_symmetry_equiv_pos_as_xyz
x,y,z
-y,x,z
-x,-y,z
y,-x,z
x,-y,-z
y,x,-z
-x,y,-z
-y,-x,-z
-x,-y,-z
y,-x,-z
x,y,-z
-y,x,-z
-x,y,z
-y,-x,z
x,-y,z
y,x,z
x+1/2,y+1/2,z+1/2
-y+1/2,x+1/2,z+1/2
-x+1/2,-y+1/2,z+1/2
y+1/2,-x+1/2,z+1/2
x+1/2,-y+1/2,-z+1/2
y+1/2,x+1/2,-z+1/2
-x+1/2,y+1/2,-z+1/2
-y+1/2,-x+1/2,-z+1/2
-x+1/2,-y+1/2,-z+1/2
y+1/2,-x+1/2,-z+1/2
x+1/2,y+1/2,-z+1/2
-y+1/2,x+1/2,-z+1/2
-x+1/2,y+1/2,z+1/2
-y+1/2,-x+1/2,z+1/2
x+1/2,-y+1/2,z+1/2
y+1/2,x+1/2,z+1/2

loop_
_atom_site_label
_atom_site_type_symbol
_atom_site_fract_x
_atom_site_fract_y
_atom_site_fract_z
_atom_site_occupancy
_atom_site_U_iso_or_equiv
D1 D 0 0.5 0.25 1 0.0
Zr1 Zr 0 0 0 1 0.0
